data_2225302
loop_
_publ_author_name
'Dudarenko, Nikolay M.'
'Kalibabchuk, Valentina A.'
'Malysheva, Maria L.'
'Iskenderov, Turganbay S.'
'Gumienna-Kontecka, El\.zbieta'

_publ_section_title
;
 Diaquabis[3-(hydroxyimino)butanoato]nickel(II)
;
_journal_coeditor_code JH2130
_journal_issue 3
_journal_name_full 'Acta Crystallographica Section E'
_journal_page_first m277
_journal_page_last m278
_journal_paper_doi 10.1107/S1600536810004605
_journal_volume 66
_journal_year 2010
_chemical_formula_iupac '[Ni (C4 H6 N O3)2 (H2 O)2]'
_chemical_formula_moiety 'C8 H16 N2 Ni O8'
_chemical_formula_sum 'C8 H16 N2 Ni O8'
_chemical_formula_weight 326.94
_chemical_name_systematic
;
Diaquabis[3-(hydroxyimino)butanoato]nickel(II)
;
_space_group_IT_number 14
_symmetry_cell_setting monoclinic
_symmetry_space_group_name_Hall '-P 2yn'
_symmetry_space_group_name_H-M 'P 1 21/n 1'
_atom_sites_solution_hydrogens geom
_atom_sites_solution_primary direct
_atom_sites_solution_secondary difmap
_audit_creation_method SHELXL-97
_cell_angle_alpha 90.00
_cell_angle_beta 107.557(5)
_cell_angle_gamma 90.00
_cell_formula_units_Z 2
_cell_length_a 9.6071(9)
_cell_length_b 7.1721(7)
_cell_length_c 9.6805(9)
_cell_measurement_reflns_used 3254
_cell_measurement_temperature 120(2)
_cell_measurement_theta_max 27.48
_cell_measurement_theta_min 3.60
_cell_volume 635.94(11)
_computing_cell_refinement 'Denzo/Scalepack (Otwinowski & Minor, 1997)'
_computing_data_collection 'COLLECT (Nonius, 2000)'
_computing_data_reduction 'Denzo/Scalepack (Otwinowski & Minor, 1997)'
_computing_molecular_graphics 'ORTEP-3 for Windows (Farrugia, 1997)'
_computing_publication_material 'SHELXL97 (Sheldrick, 2008)'
_computing_structure_refinement 'SHELXL97 (Sheldrick, 2008)'
_computing_structure_solution 'SIR2004 (Burla <i>et al.</i>,  2005)'
_diffrn_ambient_temperature 120(2)
_diffrn_detector_area_resol_mean 9
_diffrn_measured_fraction_theta_full 0.996
_diffrn_measured_fraction_theta_max 0.526
_diffrn_measurement_device '95mm CCD camera on \k-goniostat'
_diffrn_measurement_device_type 'Nonius KappaCCD'
_diffrn_measurement_method '\f scans and \w scans with \k offset'
_diffrn_radiation_monochromator 'horizontally mounted graphite crystal'
_diffrn_radiation_source 'fine-focus sealed tube'
_diffrn_radiation_type MoK\a
_diffrn_radiation_wavelength 0.71073
_diffrn_reflns_av_R_equivalents 0.0322
_diffrn_reflns_av_sigmaI/netI 0.0356
_diffrn_reflns_limit_h_max 16
_diffrn_reflns_limit_h_min -16
_diffrn_reflns_limit_k_max 11
_diffrn_reflns_limit_k_min -11
_diffrn_reflns_limit_l_max 16
_diffrn_reflns_limit_l_min -16
_diffrn_reflns_number 4576
_diffrn_reflns_theta_full 25.00
_diffrn_reflns_theta_max 36.40
_diffrn_reflns_theta_min 3.58
_exptl_absorpt_coefficient_mu 1.563
_exptl_absorpt_correction_T_max 0.7962
_exptl_absorpt_correction_T_min 0.6216
_exptl_absorpt_correction_type multi-scan
_exptl_absorpt_process_details '(SADABS, Sheldrick, 2001)'
_exptl_crystal_colour lilac
_exptl_crystal_density_diffrn 1.707
_exptl_crystal_density_method 'not measured'
_exptl_crystal_description block
_exptl_crystal_F_000 340
_exptl_crystal_size_max 0.23
_exptl_crystal_size_mid 0.15
_exptl_crystal_size_min 0.11
_refine_diff_density_max 0.350
_refine_diff_density_min -0.316
_refine_ls_extinction_method none
_refine_ls_goodness_of_fit_ref 1.053
_refine_ls_hydrogen_treatment mixed
_refine_ls_matrix_type full
_refine_ls_number_parameters 101
_refine_ls_number_reflns 1626
_refine_ls_number_restraints 0
_refine_ls_restrained_S_all 1.053
_refine_ls_R_factor_all 0.0412
_refine_ls_R_factor_gt 0.0254
_refine_ls_shift/su_max 0.000
_refine_ls_shift/su_mean 0.000
_refine_ls_structure_factor_coef Fsqd
_refine_ls_weighting_details 'calc w=1/[\s^2^(Fo^2^)+(0.0307P)^2^+0.0000P] where P=(Fo^2^+2Fc^2^)/3'
_refine_ls_weighting_scheme calc
_refine_ls_wR_factor_gt 0.0568
_refine_ls_wR_factor_ref 0.0601
_reflns_number_gt 1286
_reflns_number_total 1626
_reflns_threshold_expression >2sigma(I)
_cod_data_source_file jh2130.cif
_cod_data_source_block I
_cod_original_cell_volume 635.94(10)
_cod_original_sg_symbol_H-M 'P 21/n'
_cod_database_code 2225302
_cod_database_fobs_code 2225302

loop_
_symmetry_equiv_pos_as_xyz
'x, y, z'
'-x+1/2, y+1/2, -z+1/2'
'-x, -y, -z'
'x-1/2, -y-1/2, z-1/2'

loop_
_atom_site_type_symbol
_atom_site_label
_atom_site_fract_x
_atom_site_fract_y
_atom_site_fract_z
_atom_site_U_iso_or_equiv
_atom_site_adp_type
_atom_site_calc_flag
_atom_site_refinement_flags
_atom_site_occupancy
_atom_site_disorder_assembly
_atom_site_disorder_group
Ni Ni1 0.0000 0.0000 0.0000 0.00914(9) Uani d S 1 . .
O O1 -0.07925(12) 0.23226(15) -0.10969(11) 0.0129(2) Uani d . 1 . .
O O2 -0.16372(12) 0.51946(16) -0.14813(12) 0.0144(3) Uani d . 1 . .
O O3 0.00013(14) -0.01018(19) 0.30386(13) 0.0163(3) Uani d . 1 . .
O O4 -0.20766(13) -0.12137(18) -0.07790(13) 0.0129(3) Uani d . 1 . .
N N1 -0.05011(15) 0.09879(19) 0.17719(13) 0.0114(3) Uani d . 1 . .
C C1 -0.13309(17) 0.3773(2) -0.07010(16) 0.0110(3) Uani d . 1 . .
C C2 -0.1685(2) 0.3862(2) 0.07312(17) 0.0150(3) Uani d . 1 . .
H H2A -0.1448 0.5116 0.1102 0.018 Uiso calc R 1 . .
H H2B -0.2736 0.3737 0.0495 0.018 Uiso calc R 1 . .
C C3 -0.10320(18) 0.2559(2) 0.19819(17) 0.0122(3) Uani d . 1 . .
C C4 -0.1086(2) 0.3230(3) 0.34280(18) 0.0226(4) Uani d . 1 . .
H H4A -0.0824 0.2229 0.4116 0.034 Uiso calc R 1 . .
H H4B -0.2056 0.3649 0.3350 0.034 Uiso calc R 1 . .
H H4C -0.0412 0.4243 0.3746 0.034 Uiso calc R 1 . .
H H1O3 0.038(3) -0.085(3) 0.281(2) 0.026(7) Uiso d . 1 . .
H H1O4 -0.253(3) -0.063(3) -0.158(3) 0.036(6) Uiso d . 1 . .
H H2O4 -0.201(2) -0.227(3) -0.099(2) 0.028(6) Uiso d . 1 . .

loop_
_atom_site_aniso_label
_atom_site_aniso_U_11
_atom_site_aniso_U_22
_atom_site_aniso_U_33
_atom_site_aniso_U_12
_atom_site_aniso_U_13
_atom_site_aniso_U_23
Ni1 0.01179(16) 0.00714(14) 0.00827(13) 0.00080(13) 0.00266(10) -0.00010(12)
O1 0.0177(7) 0.0086(6) 0.0119(5) 0.0016(5) 0.0037(5) 0.0000(4)
O2 0.0171(6) 0.0095(6) 0.0139(5) 0.0014(5) 0.0004(5) 0.0008(4)
O3 0.0226(7) 0.0163(6) 0.0109(5) 0.0079(6) 0.0066(5) 0.0046(5)
O4 0.0156(7) 0.0096(6) 0.0126(6) 0.0009(5) 0.0029(5) -0.0003(5)
N1 0.0119(7) 0.0131(7) 0.0085(6) 0.0000(6) 0.0021(5) 0.0022(5)
C1 0.0082(8) 0.0095(8) 0.0120(7) -0.0021(6) -0.0021(6) -0.0014(6)
C2 0.0173(9) 0.0119(8) 0.0167(8) 0.0029(7) 0.0064(7) -0.0011(6)
C3 0.0104(8) 0.0138(8) 0.0130(7) -0.0012(7) 0.0042(6) -0.0016(6)
C4 0.0324(12) 0.0199(10) 0.0177(9) 0.0072(8) 0.0110(8) -0.0031(7)

loop_
_atom_type_symbol
_atom_type_description
_atom_type_scat_dispersion_real
_atom_type_scat_dispersion_imag
_atom_type_scat_source
C C 0.0033 0.0016 'International Tables Vol C Tables 4.2.6.8 and 6.1.1.4'
H H 0.0000 0.0000 'International Tables Vol C Tables 4.2.6.8 and 6.1.1.4'
N N 0.0061 0.0033 'International Tables Vol C Tables 4.2.6.8 and 6.1.1.4'
O O 0.0106 0.0060 'International Tables Vol C Tables 4.2.6.8 and 6.1.1.4'
Ni Ni 0.3393 1.1124 'International Tables Vol C Tables 4.2.6.8 and 6.1.1.4'

loop_
_geom_angle_atom_site_label_1
_geom_angle_atom_site_label_2
_geom_angle_atom_site_label_3
_geom_angle_site_symmetry_1
_geom_angle_site_symmetry_3
_geom_angle
_geom_angle_publ_flag
O1 Ni1 O1 3 . 180.00(7) ?
O1 Ni1 N1 3 . 89.51(5) ?
O1 Ni1 N1 . . 90.49(5) ?
O1 Ni1 N1 3 3 90.49(5) ?
O1 Ni1 N1 . 3 89.51(5) ?
N1 Ni1 N1 . 3 180.00(7) ?
O1 Ni1 O4 3 3 89.21(5) ?
O1 Ni1 O4 . 3 90.79(5) ?
N1 Ni1 O4 . 3 89.63(5) ?
N1 Ni1 O4 3 3 90.37(5) ?
O1 Ni1 O4 3 . 90.79(5) ?
O1 Ni1 O4 . . 89.21(5) ?
N1 Ni1 O4 . . 90.37(5) ?
N1 Ni1 O4 3 . 89.63(5) ?
O4 Ni1 O4 3 . 180.00(4) ?
C1 O1 Ni1 . . 130.26(10) ?
N1 O3 H1O3 . . 102.5(18) ?
Ni1 O4 H1O4 . . 106.8(16) ?
Ni1 O4 H2O4 . . 110.0(15) ?
H1O4 O4 H2O4 . . 107(2) ?
C3 N1 O3 . . 113.48(13) ?
C3 N1 Ni1 . . 130.22(11) ?
O3 N1 Ni1 . . 115.60(10) ?
O2 C1 O1 . . 121.88(14) ?
O2 C1 C2 . . 116.05(14) ?
O1 C1 C2 . . 122.04(14) ?
C3 C2 C1 . . 123.47(14) ?
C3 C2 H2A . . 106.5 ?
C1 C2 H2A . . 106.5 ?
C3 C2 H2B . . 106.5 ?
C1 C2 H2B . . 106.5 ?
H2A C2 H2B . . 106.5 ?
N1 C3 C4 . . 124.10(15) ?
N1 C3 C2 . . 120.51(14) ?
C4 C3 C2 . . 115.38(14) ?
C3 C4 H4A . . 109.5 ?
C3 C4 H4B . . 109.5 ?
H4A C4 H4B . . 109.5 ?
C3 C4 H4C . . 109.5 ?
H4A C4 H4C . . 109.5 ?
H4B C4 H4C . . 109.5 ?

loop_
_geom_bond_atom_site_label_1
_geom_bond_atom_site_label_2
_geom_bond_site_symmetry_2
_geom_bond_distance
_geom_bond_publ_flag
Ni1 O1 3 1.9986(10) ?
Ni1 O1 . 1.9986(10) ?
Ni1 N1 . 2.0431(13) ?
Ni1 N1 3 2.0431(13) ?
Ni1 O4 3 2.0973(12) ?
Ni1 O4 . 2.0973(12) ?
O1 C1 . 1.2714(18) ?
O2 C1 . 1.2499(19) ?
O3 N1 . 1.4108(17) ?
O3 H1O3 . 0.72(2) ?
O4 H1O4 . 0.87(3) ?
O4 H2O4 . 0.79(2) ?
N1 C3 . 1.278(2) ?
C1 C2 . 1.525(2) ?
C2 C3 . 1.508(2) ?
C2 H2A . 0.9700 ?
C2 H2B . 0.9700 ?
C3 C4 . 1.496(2) ?
C4 H4A . 0.9600 ?
C4 H4B . 0.9600 ?
C4 H4C . 0.9600 ?

loop_
_geom_hbond_atom_site_label_D
_geom_hbond_atom_site_label_H
_geom_hbond_atom_site_label_A
_geom_hbond_site_symmetry_A
_geom_hbond_distance_DH
_geom_hbond_distance_HA
_geom_hbond_distance_DA
_geom_hbond_angle_DHA
O4 H2O4 O2 1_545 0.79(2) 1.94(2) 2.7293(17) 175(2)
O3 H1O3 O1 3 0.72(2) 2.10(2) 2.7404(17) 148(2)
O4 H1O4 O2 2_444 0.87(3) 1.90(3) 2.7576(16) 167(2)

loop_
_geom_torsion_atom_site_label_1
_geom_torsion_atom_site_label_2
_geom_torsion_atom_site_label_3
_geom_torsion_atom_site_label_4
_geom_torsion_site_symmetry_1
_geom_torsion_site_symmetry_2
_geom_torsion_site_symmetry_3
_geom_torsion_site_symmetry_4
_geom_torsion
_geom_torsion_publ_flag
N1 Ni1 O1 C1 3 . . . -178.29(14) ?
O4 Ni1 O1 C1 3 . . . -87.93(13) ?
O4 Ni1 O1 C1 . . . . 92.07(13) ?
O1 Ni1 N1 C3 3 . . . 176.44(15) ?
O1 Ni1 N1 C3 . . . . -3.56(15) ?
O4 Ni1 N1 C3 3 . . . 87.23(15) ?
O4 Ni1 N1 C3 . . . . -92.77(15) ?
O1 Ni1 N1 O3 3 . . . 6.79(10) ?
O1 Ni1 N1 O3 . . . . -173.21(10) ?
O4 Ni1 N1 O3 3 . . . -82.43(10) ?
O4 Ni1 N1 O3 . . . . 97.57(10) ?
Ni1 O1 C1 O2 . . . . 172.23(11) ?
Ni1 O1 C1 C2 . . . . -9.7(2) ?
O2 C1 C2 C3 . . . . -162.17(15) ?
O1 C1 C2 C3 . . . . 19.6(2) ?
O3 N1 C3 C4 . . . . 1.8(2) ?
Ni1 N1 C3 C4 . . . . -168.07(13) ?
O3 N1 C3 C2 . . . . -177.11(14) ?
Ni1 N1 C3 C2 . . . . 13.1(2) ?
C1 C2 C3 N1 . . . . -21.1(2) ?
C1 C2 C3 C4 . . . . 159.90(16) ?
